data_7720508
loop_
_publ_author_name
'Hadjikakou, S. K.'
'Koufou, T. M.'
'Banti, C. N.'
'Tsoureas, N.'
'Raptopoulou, C. P.'
'Psycharis, V.'
'Mitsopoulou, C. A.'

_publ_section_title
;
 Chirality-controlled biomolecular recognition in Cu(I) metallodrugs: the
 first enantiomorphic CuP<sub>2</sub>O<sub>2</sub> systems with dual
 DNA/LOX activity.
;
_journal_issue 9
_journal_name_full 'Dalton transactions (Cambridge, England : 2003)'
_journal_page_first 3687
_journal_page_last 3702
_journal_paper_doi 10.1039/d5dt02906f
_journal_volume 55
_journal_year 2026
_chemical_formula_moiety '1(C42.004 H42.004 Cu N O3 P2)'
_chemical_formula_sum 'C42 H42 Cu N O3 P2'
_chemical_formula_weight 734.24
_space_group_crystal_system orthorhombic
_space_group_IT_number 29
_space_group_name_Hall 'P 2c -2ac'
_space_group_name_H-M_alt 'P c a 21'
_atom_sites_solution_hydrogens geom
_audit_creation_date 2025-09-03
_audit_creation_method
;
Olex2 1.5
(compiled 2025.07.13 svn.rb7424aed for OlexSys, GUI svn.r7314)
;
_audit_update_record
;
2025-09-04 deposited with the CCDC.	2026-01-12 downloaded from the CCDC.
;
_cell_angle_alpha 90
_cell_angle_beta 90
_cell_angle_gamma 90
_cell_formula_units_Z 8
_cell_length_a 20.5014(11)
_cell_length_b 10.9874(8)
_cell_length_c 33.168(2)
_cell_measurement_reflns_used 9952
_cell_measurement_temperature 100.00
_cell_measurement_theta_max 27.51
_cell_measurement_theta_min 2.19
_cell_volume 7471.3(8)
_computing_cell_refinement 'SAINT V8.40B (Bruker AXS Inc, 2016)'
_computing_data_collection 'APEX4 (Bruker AXS Inc, 2022)'
_computing_data_reduction 'SAINT V8.40B (Bruker AXS Inc, 2016)'
_computing_molecular_graphics 'Olex2 1.5 (Dolomanov et al., 2009)'
_computing_publication_material 'Olex2 1.5 (Dolomanov et al., 2009)'
_computing_structure_refinement 'SHELXL 2018/3 (Sheldrick, 2015)'
_computing_structure_solution 'SHELXT 2018/2 (Sheldrick, 2018)'
_diffrn_ambient_temperature 100.00
_diffrn_measured_fraction_theta_full 0.999
_diffrn_measured_fraction_theta_max 0.999
_diffrn_measurement_device_type 'Bruker D8-Ventrure with Photon-III'
_diffrn_measurement_method '\f and \w scans'
_diffrn_radiation_type MoK\a
_diffrn_radiation_wavelength 0.71073
_diffrn_reflns_av_R_equivalents 0.1246
_diffrn_reflns_av_unetI/netI 0.0379
_diffrn_reflns_Laue_measured_fraction_full 0.999
_diffrn_reflns_Laue_measured_fraction_max 0.999
_diffrn_reflns_limit_h_max 27
_diffrn_reflns_limit_h_min -27
_diffrn_reflns_limit_k_max 14
_diffrn_reflns_limit_k_min -14
_diffrn_reflns_limit_l_max 44
_diffrn_reflns_limit_l_min -44
_diffrn_reflns_number 405166
_diffrn_reflns_point_group_measured_fraction_full 0.999
_diffrn_reflns_point_group_measured_fraction_max 0.999
_diffrn_reflns_theta_full 25.242
_diffrn_reflns_theta_max 28.309
_diffrn_reflns_theta_min 1.853
_diffrn_source 'ImS Diamond'
_exptl_absorpt_coefficient_mu 0.710
_exptl_absorpt_correction_T_max 0.7255
_exptl_absorpt_correction_T_min 0.6688
_exptl_absorpt_process_details
;
SADABS-2016/2 (Bruker,2016/2) was used for absorption correction.
wR2(int) was 0.1462 before and 0.0897 after correction.
The Ratio of minimum to maximum transmission is 0.9218.
The \l/2 correction factor is Not present.
;
_exptl_crystal_colour colourless
_exptl_crystal_colour_primary colourless
_exptl_crystal_density_diffrn 1.306
_exptl_crystal_description block
_exptl_crystal_F_000 3072
_exptl_crystal_size_max 0.22
_exptl_crystal_size_mid 0.16
_exptl_crystal_size_min 0.09
_refine_diff_density_max 0.954
_refine_diff_density_min -0.495
_refine_diff_density_rms 0.075
_refine_ls_abs_structure_details
;
 Refined as an inversion twin.
;
_refine_ls_abs_structure_Flack 0.056(13)
_refine_ls_extinction_method none
_refine_ls_goodness_of_fit_ref 1.127
_refine_ls_hydrogen_treatment constr
_refine_ls_matrix_type full
_refine_ls_number_parameters 1023
_refine_ls_number_reflns 18584
_refine_ls_number_restraints 310
_refine_ls_restrained_S_all 1.119
_refine_ls_R_factor_all 0.0562
_refine_ls_R_factor_gt 0.0490
_refine_ls_shift/su_max 0.004
_refine_ls_shift/su_mean 0.000
_refine_ls_structure_factor_coef Fsqd
_refine_ls_weighting_details 'w=1/[\s^2^(Fo^2^)+(0.0436P)^2^+8.3461P] where P=(Fo^2^+2Fc^2^)/3'
_refine_ls_weighting_scheme calc
_refine_ls_wR_factor_gt 0.1093
_refine_ls_wR_factor_ref 0.1136
_reflns_Friedel_coverage 0.965
_reflns_Friedel_fraction_full 0.999
_reflns_Friedel_fraction_max 0.999
_reflns_number_gt 16927
_reflns_number_total 18584
_reflns_threshold_expression 'I > 2\s(I)'
_cod_data_source_file d5dt02906f2.cif
_cod_data_source_block 1
_cod_original_cell_volume 7471.3(9)
_cod_database_code 7720508
_shelx_shelxl_version_number 2018/3
_shelx_space_group_comment
;
The symmetry employed for this shelxl refinement is uniquely defined
by the following loop, which should always be used as a source of
symmetry information in preference to the above space-group names.
They are only intended as comments.
;
_shelx_estimated_absorpt_t_max 0.939
_shelx_estimated_absorpt_t_min 0.860
_olex2_refinement_description
;
1. Twinned data refinement
 Scales: 0.944(13)
 0.056(13)
2. Fixed Uiso
 At 1.2 times of:
  All C(H) groups
 At 1.5 times of:
  All C(H,H,H) groups
3. Restrained distances
 C60-C62 \\sim C65-C63
 with sigma of 0.04
 C57-C59 \\sim C68-C66
 with sigma of 0.04
 C56-C62 \\sim C69-C63
 with sigma of 0.04
 C61-C62 \\sim C64-C63
 with sigma of 0.02
 C60-C59 \\sim C65-C66
 with sigma of 0.02
4. Uiso/Uaniso restraints and constraints
Uanis(C47) \\sim Ueq, Uanis(C1) \\sim Ueq: with sigma of 0.01 and sigma for
terminal atoms of 0.01
Uanis(C36) \\sim Ueq, Uanis(C37) \\sim Ueq: with sigma of 0.01 and sigma for
terminal atoms of 0.01
Uanis(C68) \\sim Ueq, Uanis(C57) \\sim Ueq, Uanis(C58) \\sim Ueq, Uanis(C56)
\\sim Ueq, Uanis(C67) \\sim Ueq, Uanis(C64) \\sim Ueq: with sigma of 0.01 and
sigma for terminal atoms of 0.01
Uanis(C62) \\sim Ueq, Uanis(C63) \\sim Ueq, Uanis(C57A) \\sim Ueq: with sigma
of 0.01 and sigma for terminal atoms of 0.01
Uanis(C62) = Uanis(C63)
Uanis(C42) = Uanis(C43)
Uanis(C66) = Uanis(C59)
Uanis(C45) = Uanis(C36)
Uanis(C48) = Uanis(C49)
Uanis(C58) = Uanis(C56A)
Uanis(C67) = Uanis(C69)
Uanis(C57) = Uanis(C68)
Uanis(C65) = Uanis(C60)
5. Rigid body (RIGU) restrains
 C68, C67, C69, C64, C65, C66, C63
 with sigma for 1-2 distances of 0.004 and sigma for 1-3 distances of 0.004
 C36, C37, C46, C48, C38, C42, C40, C45, C41, C47, C49, C1, C44, C43
 with sigma for 1-2 distances of 0.004 and sigma for 1-3 distances of 0.004
 C62, C61, C60, C59, C58, C57, C56
 with sigma for 1-2 distances of 0.001 and sigma for 1-3 distances of 0.001
 C68, C66, C67, C65, H65, C64, C69, C63
 with sigma for 1-2 distances of 0.001 and sigma for 1-3 distances of 0.001
 C62A, C58A, C56A, H56A, C61A, C60A, C59A, C57A
 with sigma for 1-2 distances of 0.001 and sigma for 1-3 distances of 0.001
 C56, C57, C58, C59, H59, C60, C61, C62
 with sigma for 1-2 distances of 0.001 and sigma for 1-3 distances of 0.001
6. Others
 1*[Sof(C56)+Sof(H56)+Sof(C57)+Sof(C58)+Sof(H58)+Sof(C59)+Sof(H59)+Sof(C60)+
 Sof(H60)+Sof(C61)+Sof(C62)+Sof(H62A)+Sof(H62B)+Sof(H62C)]+1*[Sof(C67)+Sof(H67)+
 Sof(C66)+Sof(H66)+Sof(C65)+Sof(H65)+Sof(C64)+Sof(C69)+Sof(H69)+Sof(C68)+
 Sof(C63)+Sof(H63A)+Sof(H63B)+Sof(H63C)]+1*[Sof(C62A)+Sof(H62D)+Sof(H62E)+
 Sof(H62F)+Sof(C58A)+Sof(H58A)+Sof(C57A)+Sof(C56A)+Sof(H56A)+Sof(C61A)+
 Sof(C60A)+Sof(H60A)+Sof(C59A)+Sof(H59A)]=1 with esd of 0.001
 Sof(C45)=Sof(C41)=Sof(H41)=Sof(C47)=Sof(H47)=Sof(C49)=Sof(H49)=Sof(C1)=
 Sof(C44)=Sof(H44)=Sof(C43)=Sof(H43A)=Sof(H43B)=Sof(H43C)=1-FVAR(1)
 Sof(C36)=Sof(C37)=Sof(H37)=Sof(C46)=Sof(H46)=Sof(C48)=Sof(H48)=Sof(C38)=
 Sof(C42)=Sof(H42A)=Sof(H42B)=Sof(H42C)=Sof(C40)=Sof(H40)=FVAR(1)
 Sof(C56)=Sof(H56)=Sof(C57)=Sof(C58)=Sof(H58)=Sof(C59)=Sof(H59)=Sof(C60)=
 Sof(H60)=Sof(C61)=Sof(C62)=Sof(H62A)=Sof(H62B)=Sof(H62C)=FVAR(2)
 Sof(C67)=Sof(H67)=Sof(C66)=Sof(H66)=Sof(C65)=Sof(H65)=Sof(C64)=Sof(C69)=
 Sof(H69)=Sof(C68)=Sof(C63)=Sof(H63A)=Sof(H63B)=Sof(H63C)=FVAR(3)
 Sof(C62A)=Sof(H62D)=Sof(H62E)=Sof(H62F)=Sof(C58A)=Sof(H58A)=Sof(C57A)=
 Sof(C56A)=Sof(H56A)=Sof(C61A)=Sof(C60A)=Sof(H60A)=Sof(C59A)=Sof(H59A)=FVAR(4)
7.a Me refined with riding coordinates:
 C62(H62A,H62B,H62C), C63(H63A,H63B,H63C), C62A(H62D,H62E,H62F)
7.b Aromatic/amide H refined with riding coordinates:
 C78(H78), C5(H5), C14(H14), C34(H34), C53(H53), C6(H6), C79(H79), C97(H97),
 C3(H3), C82(H82), C51(H51), C88(H88), C89(H89), C54(H54), C7(H7), C19(H19),
 C21(H21), C32(H32), C31(H31), C85(H85), C70(H70), C12(H12), C10(H10), C96(H96),
  C30(H30), C72(H72), C17(H17), C18(H18), C92(H92), C37(H37), C87(H87),
 C23(H23), C74(H74), C80(H80), C95(H95), C73(H73), C27(H27), C11(H11), C55(H55),
  C46(H46), C24(H24), C25(H25), C48(H48), C40(H40), C41(H41), C47(H47),
 C49(H49), C44(H44), C56(H56), C58(H58), C59(H59), C60(H60), C67(H67), C66(H66),
  C65(H65), C69(H69), C58A(H58A), C56A(H56A), C60A(H60A), C59A(H59A)
7.c Fitted hexagon refined as free rotating group:
 C67(C66,C65,C64,C69,C68)
7.d Idealised Me refined as rotating group:
 C8(H8A,H8B,H8C), C16(H16A,H16B,H16C), C94(H94A,H94B,H94C), C83(H83A,H83B,
 H83C), C35(H35A,H35B,H35C), C15(H15A,H15B,H15C), C76(H76A,H76B,H76C), C90(H90A,
 H90B,H90C), C02J(H02A,H02B,H02C), C28(H28A,H28B,H28C), C42(H42A,H42B,H42C),
 C43(H43A,H43B,H43C)
;
_olex2_submission_special_instructions 'No special instructions were received'

loop_
_space_group_symop_operation_xyz
'x, y, z'
'-x, -y, z+1/2'
'x+1/2, -y, z'
'-x+1/2, y, z+1/2'

loop_
_atom_site_label
_atom_site_type_symbol
_atom_site_fract_x
_atom_site_fract_y
_atom_site_fract_z
_atom_site_U_iso_or_equiv
_atom_site_adp_type
_atom_site_occupancy
_atom_site_site_symmetry_order
_atom_site_calc_flag
_atom_site_refinement_flags_posn
_atom_site_refinement_flags_adp
_atom_site_refinement_flags_occupancy
_atom_site_disorder_assembly
_atom_site_disorder_group
Cu1 Cu 0.55202(2) 0.16559(5) 0.61928(2) 0.01612(12) Uani 1 1 d . . . . .
Cu2 Cu 0.70190(2) 0.33103(5) 0.35122(2) 0.01820(12) Uani 1 1 d . . . . .
P2 P 0.48437(5) 0.20668(11) 0.56882(4) 0.0155(2) Uani 1 1 d . . . . .
P1 P 0.54888(6) 0.01416(13) 0.66361(4) 0.0196(3) Uani 1 1 d . . . . .
P3 P 0.77016(5) 0.29566(11) 0.40165(4) 0.0160(2) Uani 1 1 d . . . . .
P4 P 0.69656(6) 0.48865(12) 0.30920(5) 0.0202(3) Uani 1 1 d . . . . .
O5 O 0.66635(17) 0.1606(3) 0.32621(12) 0.0249(8) Uani 1 1 d . . . . .
O3 O 0.65365(15) 0.2051(3) 0.60546(11) 0.0209(7) Uani 1 1 d . . . . .
O1 O 0.59690(18) 0.3448(4) 0.63484(13) 0.0299(9) Uani 1 1 d . . . . .
O4 O 0.59891(18) 0.2737(4) 0.35951(12) 0.0336(9) Uani 1 1 d . . . . .
N1 N 0.64995(19) 0.3127(4) 0.61876(16) 0.0271(9) Uani 1 1 d . . . . .
C4 C 0.6645(2) 0.0706(5) 0.47530(16) 0.0221(10) Uani 1 1 d . . . . .
O2 O 0.69699(19) 0.3816(4) 0.61580(19) 0.0559(14) Uani 1 1 d . . . . .
C13 C 0.8020(2) 0.6456(5) 0.43778(16) 0.0234(10) Uani 1 1 d . . . . .
C52 C 0.6618(2) -0.2111(5) 0.59610(15) 0.0193(9) Uani 1 1 d . . . . .
N2 N 0.6087(2) 0.1791(4) 0.33845(14) 0.0311(10) Uani 1 1 d . . . . .
C78 C 0.3805(2) 0.0758(5) 0.53278(15) 0.0198(9) Uani 1 1 d . . . . .
H78 H 0.356135 0.149282 0.532797 0.024 Uiso 1 1 calc R U . . .
C33 C 0.5648(2) 0.5660(5) 0.21872(14) 0.0230(10) Uani 1 1 d . . . . .
C5 C 0.6732(2) 0.1230(5) 0.51284(15) 0.0223(10) Uani 1 1 d . . . . .
H5 H 0.651774 0.088764 0.535546 0.027 Uiso 1 1 calc R U . . .
C14 C 0.7759(2) 0.5397(5) 0.42148(15) 0.0193(9) Uani 1 1 d . . . . .
H14 H 0.733561 0.542395 0.409886 0.023 Uiso 1 1 calc R U . . .
C34 C 0.6046(2) 0.5754(5) 0.25274(15) 0.0237(10) Uani 1 1 d . . . . .
H34 H 0.606651 0.650551 0.266853 0.028 Uiso 1 1 calc R U . . .
C53 C 0.6395(2) -0.3269(5) 0.60671(17) 0.0273(11) Uani 1 1 d . . . . .
H53 H 0.660354 -0.396833 0.595834 0.033 Uiso 1 1 calc R U . . .
O6 O 0.5644(2) 0.1079(5) 0.33022(18) 0.0603(15) Uani 1 1 d . . . . .
C6 C 0.7128(2) 0.2250(5) 0.51814(15) 0.0216(10) Uani 1 1 d . . . . .
H6 H 0.718965 0.258970 0.544199 0.026 Uiso 1 1 calc R U . . .
C79 C 0.3536(2) -0.0302(5) 0.51749(17) 0.0252(11) Uani 1 1 d . . . . .
H79 H 0.310338 -0.029329 0.507221 0.030 Uiso 1 1 calc R U . . .
C77 C 0.4442(2) 0.0735(4) 0.54826(14) 0.0172(9) Uani 1 1 d . . . . .
C84 C 0.4171(2) 0.3023(5) 0.58599(16) 0.0213(10) Uani 1 1 d . . . . .
C91 C 0.5194(2) 0.2790(4) 0.52410(15) 0.0181(9) Uani 1 1 d . . . . .
C97 C 0.5128(2) 0.2301(5) 0.48607(16) 0.0229(10) Uani 1 1 d . . . . .
H97 H 0.486069 0.160377 0.482139 0.027 Uiso 1 1 calc R U . . .
C3 C 0.6952(2) 0.1234(5) 0.44227(15) 0.0191(9) Uani 1 1 d . . . . .
H3 H 0.688694 0.089218 0.416270 0.023 Uiso 1 1 calc R U . . .
C82 C 0.4790(2) -0.0360(5) 0.54787(14) 0.0164(9) Uani 1 1 d . . . . .
H82 H 0.522012 -0.037522 0.558486 0.020 Uiso 1 1 calc R U . . .
C51 C 0.6323(2) -0.1108(5) 0.61287(15) 0.0213(10) Uani 1 1 d . . . . .
H51 H 0.647261 -0.031601 0.606027 0.026 Uiso 1 1 calc R U . . .
C88 C 0.3521(3) 0.4836(6) 0.5878(3) 0.0442(18) Uani 1 1 d . . . . .
H88 H 0.342239 0.562233 0.577554 0.053 Uiso 1 1 calc R U . . .
C89 C 0.4016(3) 0.4140(5) 0.5701(2) 0.0326(12) Uani 1 1 d . . . . .
H89 H 0.424339 0.443947 0.547261 0.039 Uiso 1 1 calc R U . . .
C54 C 0.5883(3) -0.3409(5) 0.63242(18) 0.0281(12) Uani 1 1 d . . . . .
H54 H 0.573131 -0.420378 0.638704 0.034 Uiso 1 1 calc R U . . .
C29 C 0.6410(2) 0.4776(5) 0.26636(15) 0.0217(10) Uani 1 1 d . . . . .
C8 C 0.6194(3) -0.0364(5) 0.47049(18) 0.0286(11) Uani 1 1 d . . . . .
H8A H 0.611187 -0.073211 0.496919 0.043 Uiso 1 1 calc R U . . .
H8B H 0.639611 -0.096751 0.452663 0.043 Uiso 1 1 calc R U . . .
H8C H 0.578081 -0.009023 0.458746 0.043 Uiso 1 1 calc R U . . .
C7 C 0.7432(2) 0.2761(4) 0.48471(14) 0.0183(9) Uani 1 1 d . . . . .
H7 H 0.769686 0.346326 0.487971 0.022 Uiso 1 1 calc R U . . .
C19 C 0.6895(3) 0.7427(5) 0.32319(18) 0.0292(12) Uani 1 1 d . . . . .
H19 H 0.723535 0.751899 0.303998 0.035 Uiso 1 1 calc R U . . .
C21 C 0.6197(2) 0.6137(5) 0.36268(15) 0.0236(10) Uani 1 1 d . . . . .
H21 H 0.605555 0.534311 0.369948 0.028 Uiso 1 1 calc R U . . .
C32 C 0.5631(3) 0.4559(5) 0.19858(17) 0.0292(12) Uani 1 1 d . . . . .
H32 H 0.537488 0.448555 0.174831 0.035 Uiso 1 1 calc R U . . .
C31 C 0.5976(3) 0.3571(5) 0.21218(18) 0.0339(13) Uani 1 1 d . . . . .
H31 H 0.594952 0.281941 0.198120 0.041 Uiso 1 1 calc R U . . .
C22 C 0.7758(3) 0.5260(5) 0.28633(18) 0.0272(11) Uani 1 1 d . . . . .
C98 C 0.5906(3) 0.7152(5) 0.38112(16) 0.0259(11) Uani 1 1 d . . . . .
C85 C 0.3821(2) 0.2589(5) 0.61891(18) 0.0267(11) Uani 1 1 d . . . . .
H85 H 0.393366 0.181990 0.629966 0.032 Uiso 1 1 calc R U . . .
C70 C 0.4202(2) -0.0522(5) 0.65392(17) 0.0257(11) Uani 1 1 d . . . . .
H70 H 0.432403 -0.062081 0.626483 0.031 Uiso 1 1 calc R U . . .
C12 C 0.8648(2) 0.6403(5) 0.45382(17) 0.0274(11) Uani 1 1 d . . . . .
H12 H 0.883884 0.711779 0.464796 0.033 Uiso 1 1 calc R U . . .
C10 C 0.8726(2) 0.4277(5) 0.43808(15) 0.0215(10) Uani 1 1 d . . . . .
H10 H 0.896556 0.353719 0.438306 0.026 Uiso 1 1 calc R U . . .
C75 C 0.4678(2) -0.0225(5) 0.68169(16) 0.0216(10) Uani 1 1 d . . . . .
C50 C 0.5801(2) -0.1241(5) 0.64005(16) 0.0226(10) Uani 1 1 d . . . . .
C2 C 0.7352(2) 0.2254(4) 0.44636(15) 0.0176(9) Uani 1 1 d . . . . .
C96 C 0.5449(2) 0.2821(5) 0.45342(17) 0.0264(11) Uani 1 1 d . . . . .
H96 H 0.539622 0.248481 0.427228 0.032 Uiso 1 1 calc R U . . .
C16 C 0.5378(3) 0.6989(6) 0.4120(2) 0.0364(13) Uani 1 1 d . . . . .
H16A H 0.505839 0.639500 0.402177 0.055 Uiso 1 1 calc R U . . .
H16B H 0.516034 0.776997 0.416795 0.055 Uiso 1 1 calc R U . . .
H16C H 0.556918 0.669444 0.437289 0.055 Uiso 1 1 calc R U . . .
C86 C 0.3308(3) 0.3246(6) 0.63632(19) 0.0329(13) Uani 1 1 d . . . . .
C30 C 0.6362(3) 0.3664(5) 0.24629(17) 0.0311(12) Uani 1 1 d . . . . .
H30 H 0.659303 0.297357 0.255982 0.037 Uiso 1 1 calc R U . . .
C72 C 0.3379(3) -0.0522(5) 0.70490(19) 0.0340(13) Uani 1 1 d . . . . .
H72 H 0.293570 -0.059569 0.712783 0.041 Uiso 1 1 calc R U . . .
C20 C 0.6688(2) 0.6268(5) 0.33394(15) 0.0227(10) Uani 1 1 d . . . . .
C93 C 0.5922(2) 0.4342(5) 0.49706(16) 0.0237(10) Uani 1 1 d . . . . .
C94 C 0.6374(3) 0.5405(5) 0.5033(2) 0.0335(13) Uani 1 1 d . . . . .
H94A H 0.618524 0.595971 0.523336 0.050 Uiso 1 1 calc R U . . .
H94B H 0.643313 0.583780 0.477762 0.050 Uiso 1 1 calc R U . . .
H94C H 0.679684 0.511016 0.512998 0.050 Uiso 1 1 calc R U . . .
C83 C 0.4903(3) -0.2600(5) 0.5330(2) 0.0366(15) Uani 1 1 d . . . . .
H83A H 0.524265 -0.257681 0.512241 0.055 Uiso 1 1 calc R U . . .
H83B H 0.460617 -0.328027 0.527643 0.055 Uiso 1 1 calc R U . . .
H83C H 0.510555 -0.270917 0.559538 0.055 Uiso 1 1 calc R U . . .
C17 C 0.6116(3) 0.8295(5) 0.36923(17) 0.0283(12) Uani 1 1 d . . . . .
H17 H 0.592204 0.899544 0.380961 0.034 Uiso 1 1 calc R U . . .
C18 C 0.6612(3) 0.8443(5) 0.3400(2) 0.0351(15) Uani 1 1 d . . . . .
H18 H 0.674907 0.923450 0.332115 0.042 Uiso 1 1 calc R U . . .
C92 C 0.5592(2) 0.3818(5) 0.52964(17) 0.0228(10) Uani 1 1 d . . . . .
H92 H 0.563773 0.416021 0.555787 0.027 Uiso 1 1 calc R U . . .
C36 C 0.8374(14) 0.190(2) 0.3907(7) 0.016(3) Uani 0.55(2) 1 d . U P A 1
C37 C 0.8757(13) 0.2220(18) 0.3568(7) 0.018(3) Uani 0.55(2) 1 d . U P A 1
H37 H 0.866052 0.294313 0.342281 0.022 Uiso 0.55(2) 1 calc R U P A 1
C35 C 0.5241(3) 0.6719(5) 0.20514(18) 0.0331(12) Uani 1 1 d . . . . .
H35A H 0.483929 0.675108 0.221134 0.050 Uiso 1 1 calc R U . . .
H35B H 0.513058 0.662066 0.176578 0.050 Uiso 1 1 calc R U . . .
H35C H 0.548676 0.747529 0.208855 0.050 Uiso 1 1 calc R U . . .
C9 C 0.8096(2) 0.4306(4) 0.42159(14) 0.0168(9) Uani 1 1 d . . . . .
C15 C 0.7633(3) 0.7635(5) 0.4374(2) 0.0351(14) Uani 1 1 d . . . . .
H15A H 0.718703 0.747055 0.428150 0.053 Uiso 1 1 calc R U . . .
H15B H 0.784110 0.821633 0.419031 0.053 Uiso 1 1 calc R U . . .
H15C H 0.761978 0.797783 0.464621 0.053 Uiso 1 1 calc R U . . .
C87 C 0.3176(3) 0.4380(6) 0.6202(2) 0.0413(15) Uani 1 1 d . . . . .
H87 H 0.283756 0.485839 0.631702 0.050 Uiso 1 1 calc R U . . .
C23 C 0.7872(3) 0.5250(7) 0.2457(2) 0.0429(16) Uani 1 1 d . . . . .
H23 H 0.752151 0.513160 0.227431 0.051 Uiso 1 1 calc R U . . .
C71 C 0.3548(2) -0.0684(5) 0.66455(19) 0.0322(13) Uani 1 1 d . . . . .
C74 C 0.4497(3) -0.0102(5) 0.7224(2) 0.0280(13) Uani 1 1 d . . . . .
H74 H 0.481488 0.008699 0.742223 0.034 Uiso 1 1 calc R U . . .
C80 C 0.3892(2) -0.1376(5) 0.51702(18) 0.0273(11) Uani 1 1 d . . . . .
H80 H 0.370207 -0.209097 0.506022 0.033 Uiso 1 1 calc R U . . .
C95 C 0.5844(2) 0.3821(5) 0.45891(16) 0.0273(11) Uani 1 1 d . . . . .
H95 H 0.606571 0.416252 0.436461 0.033 Uiso 1 1 calc R U . . .
C73 C 0.3842(3) -0.0260(6) 0.73335(19) 0.0347(13) Uani 1 1 d . . . . .
H73 H 0.371823 -0.018388 0.760833 0.042 Uiso 1 1 calc R U . . .
C27 C 0.8279(3) 0.5466(6) 0.31317(19) 0.0353(13) Uani 1 1 d . . . . .
H27 H 0.819941 0.547874 0.341380 0.042 Uiso 1 1 calc R U . . .
C81 C 0.4525(2) -0.1421(5) 0.53245(15) 0.0218(10) Uani 1 1 d . . . . .
C11 C 0.8997(2) 0.5321(6) 0.45398(18) 0.0279(11) Uani 1 1 d . . . . .
H11 H 0.942467 0.529936 0.465052 0.033 Uiso 1 1 calc R U . . .
C55 C 0.5578(3) -0.2401(5) 0.64968(19) 0.0302(13) Uani 1 1 d . . . . .
H55 H 0.522266 -0.250477 0.667754 0.036 Uiso 1 1 calc R U . . .
C46 C 0.8505(14) 0.081(2) 0.4105(7) 0.022(3) Uani 0.55(2) 1 d . . P A 1
H46 H 0.823617 0.054885 0.432214 0.027 Uiso 0.55(2) 1 calc R U P A 1
C24 C 0.8502(4) 0.5413(8) 0.2313(2) 0.056(2) Uani 1 1 d . . . . .
H24 H 0.858184 0.537783 0.203097 0.068 Uiso 1 1 calc R U . . .
C76 C 0.7172(3) -0.1956(5) 0.56619(19) 0.0320(12) Uani 1 1 d . . . . .
H76A H 0.750376 -0.257992 0.571073 0.048 Uiso 1 1 calc R U . . .
H76B H 0.736594 -0.114709 0.569481 0.048 Uiso 1 1 calc R U . . .
H76C H 0.700253 -0.204024 0.538691 0.048 Uiso 1 1 calc R U . . .
C25 C 0.9014(3) 0.5625(7) 0.2575(2) 0.0493(18) Uani 1 1 d . . . . .
H25 H 0.944068 0.575389 0.247131 0.059 Uiso 1 1 calc R U . . .
C90 C 0.2922(3) 0.2746(8) 0.6700(2) 0.056(2) Uani 1 1 d . . . . .
H90A H 0.285588 0.187128 0.665840 0.083 Uiso 1 1 calc R U . . .
H90B H 0.249772 0.315578 0.671068 0.083 Uiso 1 1 calc R U . . .
H90C H 0.315524 0.287807 0.695391 0.083 Uiso 1 1 calc R U . . .
C48 C 0.9396(8) 0.0430(17) 0.3666(6) 0.029(3) Uani 0.55(2) 1 d . . P A 1
H48 H 0.974879 -0.008351 0.359055 0.035 Uiso 0.55(2) 1 calc R U P A 1
C26 C 0.8910(3) 0.5650(7) 0.2987(2) 0.0432(16) Uani 1 1 d . . . . .
C38 C 0.9279(9) 0.1476(19) 0.3445(6) 0.026(3) Uani 0.55(2) 1 d . . P A 1
C02J C 0.3048(3) -0.1014(8) 0.6332(2) 0.054(2) Uani 1 1 d . . . . .
H02A H 0.297885 -0.189692 0.633328 0.080 Uiso 1 1 calc R U . . .
H02B H 0.320336 -0.076048 0.606529 0.080 Uiso 1 1 calc R U . . .
H02C H 0.263604 -0.060062 0.639244 0.080 Uiso 1 1 calc R U . . .
C28 C 0.9472(3) 0.5853(10) 0.3271(3) 0.075(3) Uani 1 1 d . . . . .
H28A H 0.944311 0.667215 0.338653 0.112 Uiso 1 1 calc R U . . .
H28B H 0.988385 0.576916 0.312365 0.112 Uiso 1 1 calc R U . . .
H28C H 0.945568 0.524864 0.348838 0.112 Uiso 1 1 calc R U . . .
C42 C 0.9683(16) 0.186(3) 0.3109(9) 0.045(4) Uani 0.55(2) 1 d . . P A 1
H42A H 0.943317 0.180412 0.285793 0.067 Uiso 0.55(2) 1 calc R U P A 1
H42B H 1.006925 0.134057 0.309168 0.067 Uiso 0.55(2) 1 calc R U P A 1
H42C H 0.982002 0.270930 0.315070 0.067 Uiso 0.55(2) 1 calc R U P A 1
C40 C 0.9023(9) 0.0120(18) 0.3984(6) 0.029(3) Uani 0.55(2) 1 d . . P A 1
H40 H 0.912459 -0.060110 0.412903 0.035 Uiso 0.55(2) 1 calc R U P A 1
C45 C 0.8382(18) 0.207(3) 0.3824(9) 0.016(3) Uani 0.45(2) 1 d . . P A 2
C41 C 0.8553(19) 0.099(3) 0.4011(10) 0.030(5) Uani 0.45(2) 1 d . . P A 2
H41 H 0.831856 0.072125 0.424185 0.036 Uiso 0.45(2) 1 calc R U P A 2
C47 C 0.9091(12) 0.025(2) 0.3856(8) 0.031(4) Uani 0.45(2) 1 d . U P A 2
H47 H 0.919903 -0.051711 0.396919 0.038 Uiso 0.45(2) 1 calc R U P A 2
C49 C 0.9428(11) 0.073(2) 0.3541(7) 0.029(3) Uani 0.45(2) 1 d . . P A 2
H49 H 0.978589 0.027956 0.343435 0.035 Uiso 0.45(2) 1 calc R U P A 2
C1 C 0.9271(11) 0.184(2) 0.3369(7) 0.020(3) Uani 0.45(2) 1 d . U P A 2
C44 C 0.8760(16) 0.252(2) 0.3515(10) 0.020(4) Uani 0.45(2) 1 d . . P A 2
H44 H 0.866825 0.329522 0.340353 0.024 Uiso 0.45(2) 1 calc R U P A 2
C43 C 0.969(2) 0.217(4) 0.3028(11) 0.045(4) Uani 0.45(2) 1 d . . P A 2
H43A H 1.015106 0.206629 0.310605 0.067 Uiso 0.45(2) 1 calc R U P A 2
H43B H 0.961422 0.301579 0.295191 0.067 Uiso 0.45(2) 1 calc R U P A 2
H43C H 0.959647 0.163587 0.279789 0.067 Uiso 0.45(2) 1 calc R U P A 2
C56 C 0.603(3) -0.053(5) 0.7387(15) 0.019(5) Uani 0.17(2) 1 d D U P B 3
H56 H 0.578578 -0.125173 0.734042 0.023 Uiso 0.17(2) 1 calc R U P B 3
C57 C 0.600(4) 0.046(6) 0.7112(19) 0.017(2) Uani 0.17(2) 1 d D U P B 3
C58 C 0.633(3) 0.155(5) 0.7155(16) 0.018(2) Uani 0.17(2) 1 d . U P B 3
H58 H 0.626610 0.222206 0.698001 0.022 Uiso 0.17(2) 1 calc R U P B 3
C59 C 0.680(3) 0.156(5) 0.7506(16) 0.023(2) Uani 0.17(2) 1 d D . P B 3
H59 H 0.707399 0.223783 0.755241 0.028 Uiso 0.17(2) 1 calc R U P B 3
C60 C 0.681(3) 0.054(5) 0.7763(15) 0.021(2) Uani 0.17(2) 1 d D . P B 3
H60 H 0.713487 0.055690 0.796905 0.026 Uiso 0.17(2) 1 calc R U P B 3
C61 C 0.645(2) -0.039(4) 0.7751(13) 0.016(5) Uani 0.17(2) 1 d D . P B 3
C62 C 0.642(3) -0.149(4) 0.8034(13) 0.032(3) Uani 0.17(2) 1 d D U P B 3
H62A H 0.607981 -0.205219 0.793944 0.047 Uiso 0.17(2) 1 calc R U P B 3
H62B H 0.684105 -0.190548 0.803452 0.047 Uiso 0.17(2) 1 calc R U P B 3
H62C H 0.631350 -0.121739 0.830749 0.047 Uiso 0.17(2) 1 calc R U P B 3
C67 C 0.6334(11) 0.1557(15) 0.7120(6) 0.021(2) Uani 0.45(2) 1 d G U P B 4
H67 H 0.626284 0.217605 0.692503 0.025 Uiso 0.45(2) 1 calc R U P B 4
C66 C 0.6750(8) 0.1770(12) 0.7444(5) 0.023(2) Uani 0.45(2) 1 d DG . P B 4
H66 H 0.696269 0.253449 0.746955 0.028 Uiso 0.45(2) 1 calc R U P B 4
C65 C 0.6855(7) 0.0865(14) 0.7729(4) 0.021(2) Uani 0.45(2) 1 d DG . P B 4
H65 H 0.713911 0.101026 0.795006 0.026 Uiso 0.45(2) 1 calc R U P B 4
C64 C 0.6544(8) -0.0254(13) 0.7691(4) 0.023(3) Uani 0.45(2) 1 d DG U P B 4
C69 C 0.6128(9) -0.0467(14) 0.7368(5) 0.021(2) Uani 0.45(2) 1 d DG . P B 4
H69 H 0.591585 -0.123088 0.734153 0.025 Uiso 0.45(2) 1 calc R U P B 4
C68 C 0.6024(12) 0.0439(18) 0.7082(6) 0.017(2) Uani 0.45(2) 1 d DG U P B 4
C63 C 0.6604(9) -0.1257(16) 0.8009(5) 0.032(3) Uani 0.45(2) 1 d D U P B 4
H63A H 0.690953 -0.099738 0.821944 0.047 Uiso 0.45(2) 1 calc R U P B 4
H63B H 0.617560 -0.141175 0.812909 0.047 Uiso 0.45(2) 1 calc R U P B 4
H63C H 0.676626 -0.200278 0.788175 0.047 Uiso 0.45(2) 1 calc R U P B 4
C62A C 0.7059(7) 0.2315(14) 0.7601(5) 0.031(3) Uani 0.380(11) 1 d . . P B 5
H62D H 0.695389 0.294597 0.740195 0.047 Uiso 0.380(11) 1 calc R U P B 5
H62E H 0.692000 0.258458 0.786889 0.047 Uiso 0.380(11) 1 calc R U P B 5
H62F H 0.753051 0.217041 0.760136 0.047 Uiso 0.380(11) 1 calc R U P B 5
C58A C 0.6071(9) -0.1006(17) 0.7313(5) 0.032(4) Uani 0.380(11) 1 d . . P B 5
H58A H 0.586946 -0.175729 0.724520 0.039 Uiso 0.380(11) 1 calc R U P B 5
C57A C 0.5986(9) 0.0022(15) 0.7075(6) 0.019(3) Uani 0.380(11) 1 d . U P B 5
C56A C 0.6312(8) 0.1077(16) 0.7162(5) 0.018(2) Uani 0.380(11) 1 d . . P B 5
H56A H 0.625794 0.175741 0.698862 0.022 Uiso 0.380(11) 1 calc R U P B 5
C61A C 0.6719(8) 0.1190(17) 0.7496(5) 0.024(3) Uani 0.380(11) 1 d . . P B 5
C60A C 0.6786(9) 0.0143(19) 0.7732(5) 0.026(3) Uani 0.380(11) 1 d . . P B 5
H60A H 0.707250 0.016201 0.795736 0.031 Uiso 0.380(11) 1 calc R U P B 5
C59A C 0.6457(9) -0.090(2) 0.7651(5) 0.037(4) Uani 0.380(11) 1 d . . P B 5
H59A H 0.649305 -0.156886 0.783046 0.044 Uiso 0.380(11) 1 calc R U P B 5

loop_
_atom_site_aniso_label
_atom_site_aniso_U_11
_atom_site_aniso_U_22
_atom_site_aniso_U_33
_atom_site_aniso_U_23
_atom_site_aniso_U_13
_atom_site_aniso_U_12
Cu1 0.0133(2) 0.0171(3) 0.0180(3) -0.0007(2) -0.0010(2) -0.00236(19)
Cu2 0.0169(2) 0.0216(3) 0.0161(3) 0.0000(2) -0.0045(2) -0.0014(2)
P2 0.0131(5) 0.0144(5) 0.0191(6) -0.0005(5) -0.0017(4) 0.0013(4)
P1 0.0153(6) 0.0278(7) 0.0157(7) 0.0043(5) 0.0011(4) 0.0030(5)
P3 0.0135(5) 0.0197(6) 0.0148(5) -0.0031(5) -0.0024(4) 0.0023(4)
P4 0.0220(6) 0.0214(7) 0.0170(7) 0.0010(5) -0.0065(5) -0.0015(5)
O5 0.0227(16) 0.0227(18) 0.0293(19) 0.0009(15) -0.0025(15) -0.0066(14)
O3 0.0160(15) 0.0191(16) 0.0276(19) 0.0003(14) 0.0025(13) -0.0031(12)
O1 0.0265(18) 0.025(2) 0.038(2) -0.0148(17) 0.0040(16) -0.0013(15)
O4 0.0256(19) 0.049(3) 0.027(2) 0.0027(18) 0.0042(15) -0.0004(17)
N1 0.0180(18) 0.023(2) 0.040(3) -0.004(2) -0.0003(19) -0.0068(15)
C4 0.021(2) 0.018(2) 0.028(3) 0.001(2) 0.0007(19) 0.0022(19)
O2 0.028(2) 0.033(2) 0.107(4) -0.001(3) -0.004(3) -0.0204(17)
C13 0.021(2) 0.022(2) 0.027(3) -0.005(2) -0.0009(19) -0.0012(19)
C52 0.0140(19) 0.025(2) 0.019(2) 0.0055(19) -0.0016(17) 0.0024(18)
N2 0.030(2) 0.029(2) 0.034(3) 0.011(2) -0.0036(19) -0.0143(19)
C78 0.015(2) 0.023(2) 0.022(2) -0.0060(19) -0.0021(17) 0.0022(18)
C33 0.025(2) 0.027(3) 0.017(2) 0.0033(19) -0.0026(18) -0.0008(19)
C5 0.023(2) 0.026(3) 0.018(2) 0.0061(19) -0.0002(18) 0.007(2)
C14 0.016(2) 0.023(3) 0.019(2) -0.002(2) -0.0044(18) 0.0000(19)
C34 0.024(2) 0.027(3) 0.020(2) -0.002(2) -0.0032(18) -0.0002(19)
C53 0.023(2) 0.025(3) 0.033(3) 0.008(2) 0.005(2) 0.008(2)
O6 0.038(2) 0.047(3) 0.096(4) 0.005(3) 0.002(3) -0.032(2)
C6 0.022(2) 0.025(3) 0.018(2) -0.005(2) -0.0031(18) 0.0064(19)
C79 0.016(2) 0.030(3) 0.030(3) -0.008(2) -0.004(2) 0.001(2)
C77 0.013(2) 0.020(2) 0.019(2) 0.0014(19) -0.0011(17) 0.0025(17)
C84 0.015(2) 0.022(2) 0.027(3) -0.004(2) -0.0019(18) 0.0025(18)
C91 0.0119(19) 0.019(2) 0.023(2) 0.0076(18) -0.0010(17) 0.0040(17)
C97 0.020(2) 0.023(3) 0.026(3) 0.004(2) -0.0042(19) 0.0068(19)
C3 0.017(2) 0.021(2) 0.019(2) 0.0007(19) -0.0033(17) 0.0035(18)
C82 0.0118(19) 0.021(2) 0.016(2) -0.0026(19) -0.0038(16) 0.0025(17)
C51 0.016(2) 0.025(2) 0.023(2) 0.006(2) -0.0005(18) 0.0040(17)
C88 0.040(3) 0.028(3) 0.065(5) -0.003(3) -0.013(3) 0.017(3)
C89 0.030(3) 0.025(3) 0.043(3) 0.003(3) -0.002(2) 0.007(2)
C54 0.028(3) 0.023(3) 0.033(3) 0.016(2) 0.006(2) 0.002(2)
C29 0.026(2) 0.026(2) 0.013(2) 0.0002(19) -0.0047(18) -0.002(2)
C8 0.031(3) 0.026(3) 0.029(3) -0.001(2) 0.002(2) -0.003(2)
C7 0.017(2) 0.021(2) 0.017(2) 0.0007(18) -0.0031(17) 0.0049(18)
C19 0.032(3) 0.029(3) 0.026(3) 0.000(2) -0.002(2) 0.000(2)
C21 0.025(2) 0.024(2) 0.022(2) 0.0032(19) -0.0118(18) -0.002(2)
C32 0.029(3) 0.034(3) 0.025(3) 0.002(2) -0.014(2) -0.004(2)
C31 0.046(3) 0.026(3) 0.031(3) -0.005(2) -0.018(2) -0.001(2)
C22 0.030(3) 0.024(2) 0.028(3) 0.007(2) -0.005(2) -0.001(2)
C98 0.029(3) 0.028(3) 0.020(3) -0.001(2) -0.009(2) 0.009(2)
C85 0.020(2) 0.026(3) 0.034(3) -0.012(2) -0.001(2) 0.0083(18)
C70 0.021(2) 0.030(3) 0.026(3) 0.009(2) 0.0046(19) 0.001(2)
C12 0.022(2) 0.024(3) 0.036(3) -0.012(2) -0.006(2) -0.003(2)
C10 0.017(2) 0.026(3) 0.022(2) 0.000(2) -0.0016(18) 0.0022(19)
C75 0.017(2) 0.028(3) 0.020(2) 0.006(2) 0.0068(18) 0.003(2)
C50 0.019(2) 0.026(3) 0.023(2) 0.010(2) 0.0031(18) 0.0073(19)
C2 0.016(2) 0.016(2) 0.020(2) -0.0023(18) -0.0046(17) 0.0067(17)
C96 0.024(2) 0.035(3) 0.021(3) 0.007(2) -0.0023(19) 0.010(2)
C16 0.030(3) 0.036(3) 0.043(4) 0.002(3) -0.004(2) 0.005(2)
C86 0.022(2) 0.036(3) 0.041(3) -0.015(3) 0.002(2) 0.007(2)
C30 0.044(3) 0.018(3) 0.031(3) 0.001(2) -0.017(2) 0.001(2)
C72 0.027(3) 0.030(3) 0.046(3) 0.011(3) 0.021(2) 0.005(2)
C20 0.026(2) 0.021(2) 0.021(2) -0.001(2) -0.0084(19) 0.0022(19)
C93 0.017(2) 0.023(2) 0.031(3) 0.009(2) 0.0029(19) 0.0056(19)
C94 0.027(3) 0.026(3) 0.048(4) 0.007(3) 0.003(2) -0.002(2)
C83 0.035(3) 0.020(3) 0.055(4) -0.013(3) -0.012(3) 0.008(2)
C17 0.034(3) 0.029(3) 0.023(3) -0.007(2) -0.012(2) 0.007(2)
C18 0.034(3) 0.019(3) 0.052(4) 0.000(3) -0.016(3) 0.001(2)
C92 0.018(2) 0.023(3) 0.027(3) 0.004(2) -0.0021(18) 0.0007(18)
C36 0.018(2) 0.022(6) 0.009(8) 0.000(5) -0.004(5) 0.003(4)
C37 0.022(5) 0.024(8) 0.009(6) 0.000(5) -0.005(4) -0.003(6)
C35 0.039(3) 0.029(3) 0.031(3) 0.004(2) -0.014(2) 0.004(2)
C9 0.016(2) 0.019(2) 0.015(2) -0.0044(18) -0.0008(16) -0.0012(17)
C15 0.030(3) 0.025(3) 0.051(4) -0.003(3) -0.014(3) 0.002(2)
C87 0.027(3) 0.042(3) 0.055(4) -0.017(3) -0.002(3) 0.014(2)
C23 0.047(4) 0.057(4) 0.025(3) 0.010(3) 0.005(3) -0.017(3)
C71 0.021(2) 0.028(3) 0.047(3) 0.016(3) 0.002(2) 0.001(2)
C74 0.032(3) 0.026(3) 0.026(3) 0.001(2) 0.011(2) 0.002(2)
C80 0.022(2) 0.026(3) 0.034(3) -0.005(2) -0.005(2) -0.002(2)
C95 0.023(2) 0.032(3) 0.027(3) 0.011(2) 0.005(2) 0.011(2)
C73 0.037(3) 0.031(3) 0.037(3) -0.001(3) 0.022(3) -0.001(2)
C27 0.023(2) 0.049(4) 0.034(3) 0.001(3) 0.002(2) -0.001(2)
C81 0.020(2) 0.021(2) 0.024(2) -0.002(2) -0.0024(19) 0.0037(19)
C11 0.017(2) 0.033(3) 0.034(3) -0.004(3) -0.008(2) -0.002(2)
C55 0.026(2) 0.028(3) 0.037(3) 0.016(2) 0.011(2) 0.006(2)
C46 0.028(6) 0.019(7) 0.020(9) 0.002(5) 0.006(6) 0.007(5)
C24 0.058(4) 0.073(5) 0.038(4) 0.013(4) 0.014(3) -0.012(4)
C76 0.023(2) 0.034(3) 0.039(3) 0.004(2) 0.006(2) 0.005(2)
C25 0.043(4) 0.043(4) 0.062(5) 0.008(3) 0.021(3) 0.001(3)
C90 0.043(4) 0.075(5) 0.049(4) -0.020(4) 0.010(3) 0.015(4)
C48 0.028(3) 0.030(7) 0.028(9) -0.002(4) 0.008(5) 0.007(5)
C26 0.028(3) 0.047(4) 0.055(4) 0.013(3) 0.002(3) 0.000(3)
C38 0.021(5) 0.034(9) 0.021(7) -0.004(6) 0.005(5) -0.001(6)
C02J 0.025(3) 0.080(6) 0.056(4) 0.014(4) -0.006(3) -0.014(3)
C28 0.029(3) 0.118(8) 0.077(6) -0.002(6) -0.004(3) -0.006(4)
C42 0.036(3) 0.079(16) 0.020(11) -0.003(6) 0.004(6) -0.006(8)
C40 0.028(6) 0.037(7) 0.023(8) 0.001(6) 0.011(6) 0.010(5)
C45 0.018(2) 0.022(6) 0.009(8) 0.000(5) -0.004(5) 0.003(4)
C41 0.034(9) 0.031(11) 0.025(14) 0.006(7) 0.007(8) 0.017(8)
C47 0.034(8) 0.029(7) 0.030(10) -0.003(7) 0.014(7) 0.015(6)
C49 0.028(3) 0.030(7) 0.028(9) -0.002(4) 0.008(5) 0.007(5)
C1 0.021(5) 0.026(8) 0.014(7) -0.011(5) 0.000(5) 0.002(6)
C44 0.017(6) 0.024(10) 0.019(9) -0.002(7) 0.004(6) 0.001(7)
C43 0.036(3) 0.079(16) 0.020(11) -0.003(6) 0.004(6) -0.006(8)
C56 0.021(11) 0.021(6) 0.016(7) -0.007(5) -0.002(7) 0.003(5)
C57 0.014(4) 0.021(3) 0.017(4) -0.007(3) 0.000(3) 0.005(3)
C58 0.015(4) 0.021(4) 0.018(4) -0.008(3) 0.003(3) 0.005(4)
C59 0.017(4) 0.029(5) 0.023(4) -0.005(3) -0.003(3) -0.001(4)
C60 0.019(4) 0.028(5) 0.017(3) -0.009(3) -0.002(3) 0.003(3)
C61 0.013(9) 0.024(5) 0.012(6) -0.010(5) 0.003(6) 0.008(6)
C62 0.038(7) 0.033(5) 0.024(4) 0.001(4) -0.006(4) 0.004(4)
C67 0.020(4) 0.023(3) 0.020(3) -0.005(3) -0.002(3) 0.001(3)
C66 0.017(4) 0.029(5) 0.023(4) -0.005(3) -0.003(3) -0.001(4)
C65 0.019(4) 0.028(5) 0.017(3) -0.009(3) -0.002(3) 0.003(3)
C64 0.021(6) 0.028(4) 0.019(5) -0.004(3) -0.004(4) 0.003(4)
C69 0.020(4) 0.023(3) 0.020(3) -0.005(3) -0.002(3) 0.001(3)
C68 0.014(4) 0.021(3) 0.017(4) -0.007(3) 0.000(3) 0.005(3)
C63 0.038(7) 0.033(5) 0.024(4) 0.001(4) -0.006(4) 0.004(4)
C62A 0.024(6) 0.037(6) 0.032(7) -0.013(5) 0.003(5) -0.007(5)
C58A 0.042(8) 0.025(5) 0.029(6) 0.002(5) -0.016(6) -0.004(5)
C57A 0.022(5) 0.022(5) 0.014(5) -0.006(4) 0.000(4) 0.002(4)
C56A 0.015(4) 0.021(4) 0.018(4) -0.008(3) 0.003(3) 0.005(4)
C61A 0.020(5) 0.033(5) 0.020(4) -0.007(4) 0.002(4) -0.003(4)
C60A 0.021(6) 0.038(6) 0.018(6) -0.004(5) -0.001(4) -0.002(5)
C59A 0.042(8) 0.041(6) 0.028(6) 0.008(6) -0.017(6) -0.011(6)

loop_
_atom_type_symbol
_atom_type_description
_atom_type_scat_dispersion_real
_atom_type_scat_dispersion_imag
_atom_type_scat_source
C C 0.0033 0.0016 'International Tables Vol C Tables 4.2.6.8 and 6.1.1.4'
H H 0.0000 0.0000 'International Tables Vol C Tables 4.2.6.8 and 6.1.1.4'
Cu Cu 0.3201 1.2651 'International Tables Vol C Tables 4.2.6.8 and 6.1.1.4'
N N 0.0061 0.0033 'International Tables Vol C Tables 4.2.6.8 and 6.1.1.4'
O O 0.0106 0.0060 'International Tables Vol C Tables 4.2.6.8 and 6.1.1.4'
P P 0.1023 0.0942 'International Tables Vol C Tables 4.2.6.8 and 6.1.1.4'

loop_
_geom_angle_atom_site_label_1
_geom_angle_atom_site_label_2
_geom_angle_atom_site_label_3
_geom_angle
_geom_angle_site_symmetry_1
_geom_angle_site_symmetry_3
_geom_angle_publ_flag
P2 Cu1 P1 129.29(5) . . ?
P2 Cu1 O1 104.60(12) . . ?
P1 Cu1 O1 121.29(12) . . ?
O3 Cu1 P2 113.50(10) . . ?
O3 Cu1 P1 108.44(10) . . ?
O3 Cu1 O1 58.59(13) . . ?
P3 Cu2 P4 129.82(5) . . ?
P3 Cu2 O4 117.22(11) . . ?
O5 Cu2 P3 110.41(11) . . ?
O5 Cu2 P4 114.51(11) . . ?
O5 Cu2 O4 58.94(15) . . ?
O4 Cu2 P4 104.58(12) . . ?
C77 P2 Cu1 113.77(16) . . ?
C77 P2 C84 103.8(2) . . ?
C77 P2 C91 103.0(2) . . ?
C84 P2 Cu1 110.74(17) . . ?
C84 P2 C91 107.4(2) . . ?
C91 P2 Cu1 117.01(15) . . ?
C75 P1 Cu1 114.32(18) . . ?
C75 P1 C50 106.2(3) . . ?
C75 P1 C57 106(2) . . ?
C75 P1 C68 108.3(9) . . ?
C50 P1 Cu1 109.28(17) . . ?
C50 P1 C57 108(2) . . ?
C50 P1 C68 106.2(8) . . ?
C57 P1 Cu1 112.9(18) . . ?
C68 P1 Cu1 112.1(6) . . ?
C57A P1 Cu1 125.4(6) . . ?
C57A P1 C75 103.8(7) . . ?
C57A P1 C50 95.0(6) . . ?
C2 P3 Cu2 116.18(15) . . ?
C2 P3 C36 100.9(6) . . ?
C2 P3 C45 111.1(8) . . ?
C36 P3 Cu2 115.8(8) . . ?
C9 P3 Cu2 114.42(16) . . ?
C9 P3 C2 103.0(2) . . ?
C9 P3 C36 104.7(10) . . ?
C9 P3 C45 103.1(13) . . ?
C45 P3 Cu2 108.3(11) . . ?
C29 P4 Cu2 117.80(18) . . ?
C29 P4 C22 104.2(3) . . ?
C22 P4 Cu2 112.85(19) . . ?
C20 P4 Cu2 112.51(18) . . ?
C20 P4 C29 102.2(2) . . ?
C20 P4 C22 106.0(3) . . ?
N2 O5 Cu2 93.0(3) . . ?
N1 O3 Cu1 93.2(3) . . ?
N1 O1 Cu1 90.6(3) . . ?
N2 O4 Cu2 90.8(3) . . ?
O1 N1 O3 117.4(4) . . ?
O2 N1 O3 120.1(4) . . ?
O2 N1 O1 122.5(5) . . ?
C5 C4 C3 118.5(5) . . ?
C5 C4 C8 120.0(5) . . ?
C3 C4 C8 121.4(5) . . ?
C14 C13 C12 118.0(5) . . ?
C14 C13 C15 120.5(4) . . ?
C12 C13 C15 121.4(5) . . ?
C53 C52 C76 120.8(5) . . ?
C51 C52 C53 119.0(5) . . ?
C51 C52 C76 120.2(5) . . ?
O5 N2 O4 117.2(4) . . ?
O6 N2 O5 121.1(5) . . ?
O6 N2 O4 121.8(5) . . ?
C79 C78 H78 120.3 . . ?
C79 C78 C77 119.3(5) . . ?
C77 C78 H78 120.3 . . ?
C34 C33 C35 120.7(5) . . ?
C32 C33 C34 118.1(5) . . ?
C32 C33 C35 121.2(5) . . ?
C4 C5 H5 119.2 . . ?
C4 C5 C6 121.6(5) . . ?
C6 C5 H5 119.2 . . ?
C13 C14 H14 118.9 . . ?
C9 C14 C13 122.1(4) . . ?
C9 C14 H14 118.9 . . ?
C33 C34 H34 119.3 . . ?
C29 C34 C33 121.4(5) . . ?
C29 C34 H34 119.3 . . ?
C52 C53 H53 119.6 . . ?
C54 C53 C52 120.8(5) . . ?
C54 C53 H53 119.6 . . ?
C5 C6 H6 120.5 . . ?
C7 C6 C5 119.0(5) . . ?
C7 C6 H6 120.5 . . ?
C78 C79 H79 119.7 . . ?
C80 C79 C78 120.6(5) . . ?
C80 C79 H79 119.7 . . ?
C78 C77 P2 123.1(4) . . ?
C82 C77 P2 117.8(3) . . ?
C82 C77 C78 119.1(4) . . ?
C89 C84 P2 124.8(4) . . ?
C89 C84 C85 119.2(5) . . ?
C85 C84 P2 116.0(4) . . ?
C97 C91 P2 122.2(4) . . ?
C97 C91 C92 119.4(5) . . ?
C92 C91 P2 118.1(4) . . ?
C91 C97 H97 119.8 . . ?
C91 C97 C96 120.4(5) . . ?
C96 C97 H97 119.8 . . ?
C4 C3 H3 119.2 . . ?
C4 C3 C2 121.7(5) . . ?
C2 C3 H3 119.2 . . ?
C77 C82 H82 119.1 . . ?
C81 C82 C77 121.9(4) . . ?
C81 C82 H82 119.1 . . ?
C52 C51 H51 119.7 . . ?
C52 C51 C50 120.7(5) . . ?
C50 C51 H51 119.7 . . ?
C89 C88 H88 120.0 . . ?
C87 C88 H88 120.0 . . ?
C87 C88 C89 119.9(6) . . ?
C84 C89 C88 119.8(6) . . ?
C84 C89 H89 120.1 . . ?
C88 C89 H89 120.1 . . ?
C53 C54 H54 119.6 . . ?
C53 C54 C55 120.9(5) . . ?
C55 C54 H54 119.6 . . ?
C34 C29 P4 122.6(4) . . ?
C34 C29 C30 119.1(5) . . ?
C30 C29 P4 118.2(4) . . ?
C4 C8 H8A 109.5 . . ?
C4 C8 H8B 109.5 . . ?
C4 C8 H8C 109.5 . . ?
H8A C8 H8B 109.5 . . ?
H8A C8 H8C 109.5 . . ?
H8B C8 H8C 109.5 . . ?
C6 C7 H7 119.6 . . ?
C6 C7 C2 120.8(5) . . ?
C2 C7 H7 119.6 . . ?
C20 C19 H19 119.6 . . ?
C18 C19 H19 119.6 . . ?
C18 C19 C20 120.8(5) . . ?
C98 C21 H21 119.3 . . ?
C20 C21 H21 119.3 . . ?
C20 C21 C98 121.5(5) . . ?
C33 C32 H32 119.3 . . ?
C31 C32 C33 121.3(5) . . ?
C31 C32 H32 119.3 . . ?
C32 C31 H31 119.8 . . ?
C32 C31 C30 120.3(5) . . ?
C30 C31 H31 119.8 . . ?
C23 C22 P4 123.7(5) . . ?
C23 C22 C27 119.7(6) . . ?
C27 C22 P4 116.4(4) . . ?
C21 C98 C16 120.6(5) . . ?
C17 C98 C21 117.7(5) . . ?
C17 C98 C16 121.8(5) . . ?
C84 C85 H85 118.8 . . ?
C84 C85 C86 122.3(5) . . ?
C86 C85 H85 118.8 . . ?
C75 C70 H70 118.7 . . ?
C75 C70 C71 122.6(5) . . ?
C71 C70 H70 118.7 . . ?
C13 C12 H12 119.5 . . ?
C11 C12 C13 120.9(5) . . ?
C11 C12 H12 119.5 . . ?
C9 C10 H10 119.9 . . ?
C11 C10 H10 119.9 . . ?
C11 C10 C9 120.1(5) . . ?
C70 C75 P1 118.7(4) . . ?
C70 C75 C74 118.4(5) . . ?
C74 C75 P1 122.6(4) . . ?
C51 C50 P1 117.0(4) . . ?
C55 C50 P1 123.3(4) . . ?
C55 C50 C51 119.5(5) . . ?
C3 C2 P3 119.6(4) . . ?
C3 C2 C7 118.5(5) . . ?
C7 C2 P3 121.8(4) . . ?
C97 C96 H96 119.9 . . ?
C95 C96 C97 120.2(5) . . ?
C95 C96 H96 119.9 . . ?
C98 C16 H16A 109.5 . . ?
C98 C16 H16B 109.5 . . ?
C98 C16 H16C 109.5 . . ?
H16A C16 H16B 109.5 . . ?
H16A C16 H16C 109.5 . . ?
H16B C16 H16C 109.5 . . ?
C85 C86 C90 121.6(6) . . ?
C87 C86 C85 116.9(6) . . ?
C87 C86 C90 121.5(6) . . ?
C29 C30 H30 120.2 . . ?
C31 C30 C29 119.6(5) . . ?
C31 C30 H30 120.2 . . ?
C71 C72 H72 119.4 . . ?
C73 C72 H72 119.4 . . ?
C73 C72 C71 121.1(5) . . ?
C19 C20 P4 123.7(4) . . ?
C19 C20 C21 119.4(5) . . ?
C21 C20 P4 116.6(4) . . ?
C92 C93 C94 120.7(5) . . ?
C95 C93 C94 120.9(5) . . ?
C95 C93 C92 118.4(5) . . ?
C93 C94 H94A 109.5 . . ?
C93 C94 H94B 109.5 . . ?
C93 C94 H94C 109.5 . . ?
H94A C94 H94B 109.5 . . ?
H94A C94 H94C 109.5 . . ?
H94B C94 H94C 109.5 . . ?
H83A C83 H83B 109.5 . . ?
H83A C83 H83C 109.5 . . ?
H83B C83 H83C 109.5 . . ?
C81 C83 H83A 109.5 . . ?
C81 C83 H83B 109.5 . . ?
C81 C83 H83C 109.5 . . ?
C98 C17 H17 119.2 . . ?
C98 C17 C18 121.5(5) . . ?
C18 C17 H17 119.2 . . ?
C19 C18 C17 119.1(6) . . ?
C19 C18 H18 120.4 . . ?
C17 C18 H18 120.4 . . ?
C91 C92 H92 119.7 . . ?
C93 C92 C91 120.7(5) . . ?
C93 C92 H92 119.7 . . ?
C37 C36 P3 114.6(14) . . ?
C46 C36 P3 126.4(15) . . ?
C46 C36 C37 118.8(18) . . ?
C36 C37 H37 119.7 . . ?
C38 C37 C36 120.6(15) . . ?
C38 C37 H37 119.7 . . ?
C33 C35 H35A 109.5 . . ?
C33 C35 H35B 109.5 . . ?
C33 C35 H35C 109.5 . . ?
H35A C35 H35B 109.5 . . ?
H35A C35 H35C 109.5 . . ?
H35B C35 H35C 109.5 . . ?
C14 C9 P3 119.0(3) . . ?
C14 C9 C10 118.7(4) . . ?
C10 C9 P3 122.3(4) . . ?
C13 C15 H15A 109.5 . . ?
C13 C15 H15B 109.5 . . ?
C13 C15 H15C 109.5 . . ?
H15A C15 H15B 109.5 . . ?
H15A C15 H15C 109.5 . . ?
H15B C15 H15C 109.5 . . ?
C88 C87 C86 121.8(5) . . ?
C88 C87 H87 119.1 . . ?
C86 C87 H87 119.1 . . ?
C22 C23 H23 120.1 . . ?
C22 C23 C24 119.8(7) . . ?
C24 C23 H23 120.1 . . ?
C70 C71 C02J 120.6(6) . . ?
C72 C71 C70 117.7(5) . . ?
C72 C71 C02J 121.7(5) . . ?
C75 C74 H74 120.3 . . ?
C73 C74 C75 119.4(6) . . ?
C73 C74 H74 120.3 . . ?
C79 C80 H80 119.5 . . ?
C79 C80 C81 121.0(5) . . ?
C81 C80 H80 119.5 . . ?
C96 C95 C93 120.9(5) . . ?
C96 C95 H95 119.5 . . ?
C93 C95 H95 119.5 . . ?
C72 C73 C74 120.7(6) . . ?
C72 C73 H73 119.6 . . ?
C74 C73 H73 119.6 . . ?
C22 C27 H27 119.7 . . ?
C26 C27 C22 120.6(6) . . ?
C26 C27 H27 119.7 . . ?
C82 C81 C83 121.1(4) . . ?
C82 C81 C80 118.0(5) . . ?
C80 C81 C83 120.8(5) . . ?
C12 C11 H11 119.9 . . ?
C10 C11 C12 120.1(5) . . ?
C10 C11 H11 119.9 . . ?
C54 C55 H55 120.5 . . ?
C50 C55 C54 119.1(5) . . ?
C50 C55 H55 120.5 . . ?
C36 C46 H46 120.4 . . ?
C40 C46 C36 119.2(16) . . ?
C40 C46 H46 120.4 . . ?
C23 C24 H24 119.6 . . ?
C25 C24 C23 120.7(7) . . ?
C25 C24 H24 119.6 . . ?
C52 C76 H76A 109.5 . . ?
C52 C76 H76B 109.5 . . ?
C52 C76 H76C 109.5 . . ?
H76A C76 H76B 109.5 . . ?
H76A C76 H76C 109.5 . . ?
H76B C76 H76C 109.5 . . ?
C24 C25 H25 119.8 . . ?
C26 C25 C24 120.4(6) . . ?
C26 C25 H25 119.8 . . ?
C86 C90 H90A 109.5 . . ?
C86 C90 H90B 109.5 . . ?
C86 C90 H90C 109.5 . . ?
H90A C90 H90B 109.5 . . ?
H90A C90 H90C 109.5 . . ?
H90B C90 H90C 109.5 . . ?
C38 C48 H48 119.1 . . ?
C40 C48 H48 119.1 . . ?
C40 C48 C38 121.7(13) . . ?
C27 C26 C28 121.1(7) . . ?
C25 C26 C27 118.7(6) . . ?
C25 C26 C28 120.2(6) . . ?
C37 C38 C42 119.1(17) . . ?
C48 C38 C37 117.4(13) . . ?
C48 C38 C42 123.4(17) . . ?
C71 C02J H02A 109.5 . . ?
C71 C02J H02B 109.5 . . ?
C71 C02J H02C 109.5 . . ?
H02A C02J H02B 109.5 . . ?
H02A C02J H02C 109.5 . . ?
H02B C02J H02C 109.5 . . ?
C26 C28 H28A 109.5 . . ?
C26 C28 H28B 109.5 . . ?
C26 C28 H28C 109.5 . . ?
H28A C28 H28B 109.5 . . ?
H28A C28 H28C 109.5 . . ?
H28B C28 H28C 109.5 . . ?
C38 C42 H42A 109.5 . . ?
C38 C42 H42B 109.5 . . ?
C38 C42 H42C 109.5 . . ?
H42A C42 H42B 109.5 . . ?
H42A C42 H42C 109.5 . . ?
H42B C42 H42C 109.5 . . ?
C46 C40 H40 118.9 . . ?
C48 C40 C46 122.2(15) . . ?
C48 C40 H40 118.9 . . ?
C41 C45 P3 119.9(19) . . ?
C44 C45 P3 120(2) . . ?
C44 C45 C41 120(2) . . ?
C45 C41 H41 119.8 . . ?
C45 C41 C47 120(2) . . ?
C47 C41 H41 119.8 . . ?
C41 C47 H47 121.8 . . ?
C49 C47 C41 116.3(19) . . ?
C49 C47 H47 121.8 . . ?
C47 C49 H49 118.8 . . ?
C47 C49 C1 122.5(17) . . ?
C1 C49 H49 118.8 . . ?
C49 C1 C43 113(2) . . ?
C44 C1 C49 120.7(18) . . ?
C44 C1 C43 126(2) . . ?
C45 C44 C1 120(2) . . ?
C45 C44 H44 120.1 . . ?
C1 C44 H44 120.1 . . ?
C1 C43 H43A 109.5 . . ?
C1 C43 H43B 109.5 . . ?
C1 C43 H43C 109.5 . . ?
H43A C43 H43B 109.5 . . ?
H43A C43 H43C 109.5 . . ?
H43B C43 H43C 109.5 . . ?
C57 C56 H56 121.3 . . ?
C57 C56 C61 117(3) . . ?
C61 C56 H56 121.3 . . ?
C56 C57 P1 114(3) . . ?
C58 C57 P1 120(3) . . ?
C58 C57 C56 125(3) . . ?
C57 C58 H58 123.3 . . ?
C57 C58 C59 113(3) . . ?
C59 C58 H58 123.3 . . ?
C58 C59 H59 120.8 . . ?
C58 C59 C60 118(3) . . ?
C60 C59 H59 120.8 . . ?
C59 C60 H60 116.3 . . ?
C61 C60 C59 127(4) . . ?
C61 C60 H60 116.3 . . ?
C56 C61 C62 113(3) . . ?
C60 C61 C56 117(3) . . ?
C60 C61 C62 130(3) . . ?
C61 C62 H62A 109.5 . . ?
C61 C62 H62B 109.5 . . ?
C61 C62 H62C 109.5 . . ?
H62A C62 H62B 109.5 . . ?
H62A C62 H62C 109.5 . . ?
H62B C62 H62C 109.5 . . ?
C66 C67 H67 120.0 . . ?
C66 C67 C68 120.0 . . ?
C68 C67 H67 120.0 . . ?
C67 C66 H66 120.0 . . ?
C67 C66 C65 120.0 . . ?
C65 C66 H66 120.0 . . ?
C66 C65 H65 120.0 . . ?
C66 C65 C64 120.0 . . ?
C64 C65 H65 120.0 . . ?
C65 C64 C63 122.5(8) . . ?
C69 C64 C65 120.0 . . ?
C69 C64 C63 117.4(8) . . ?
C64 C69 H69 120.0 . . ?
C64 C69 C68 120.0 . . ?
C68 C69 H69 120.0 . . ?
C67 C68 P1 119.7(9) . . ?
C69 C68 P1 120.3(9) . . ?
C69 C68 C67 120.0 . . ?
C64 C63 H63A 109.5 . . ?
C64 C63 H63B 109.5 . . ?
C64 C63 H63C 109.5 . . ?
H63A C63 H63B 109.5 . . ?
H63A C63 H63C 109.5 . . ?
H63B C63 H63C 109.5 . . ?
H62D C62A H62E 109.5 . . ?
H62D C62A H62F 109.5 . . ?
H62E C62A H62F 109.5 . . ?
C61A C62A H62D 109.5 . . ?
C61A C62A H62E 109.5 . . ?
C61A C62A H62F 109.5 . . ?
C57A C58A H58A 121.1 . . ?
C59A C58A H58A 121.1 . . ?
C59A C58A C57A 117.7(16) . . ?
C58A C57A P1 126.6(12) . . ?
C56A C57A P1 113.0(12) . . ?
C56A C57A C58A 120.4(15) . . ?
C57A C56A H56A 118.8 . . ?
C57A C56A C61A 122.5(15) . . ?
C61A C56A H56A 118.8 . . ?
C56A C61A C62A 123.4(16) . . ?
C60A C61A C62A 121.0(15) . . ?
C60A C61A C56A 115.5(14) . . ?
C61A C60A H60A 118.9 . . ?
C59A C60A C61A 122.2(15) . . ?
C59A C60A H60A 118.9 . . ?
C58A C59A C60A 121.4(16) . . ?
C58A C59A H59A 119.3 . . ?
C60A C59A H59A 119.3 . . ?

loop_
_geom_bond_atom_site_label_1
_geom_bond_atom_site_label_2
_geom_bond_distance
_geom_bond_site_symmetry_2
_geom_bond_publ_flag
Cu1 P2 2.2199(13) . ?
Cu1 P1 2.2214(16) . ?
Cu1 O3 2.177(3) . ?
Cu1 O1 2.234(4) . ?
Cu2 P3 2.2154(13) . ?
Cu2 P4 2.2255(16) . ?
Cu2 O5 2.174(4) . ?
Cu2 O4 2.221(4) . ?
P2 C77 1.813(5) . ?
P2 C84 1.825(5) . ?
P2 C91 1.830(5) . ?
P1 C75 1.813(5) . ?
P1 C50 1.824(5) . ?
P1 C57 1.93(4) . ?
P1 C68 1.870(10) . ?
P1 C57A 1.781(18) . ?
P3 C2 1.819(5) . ?
P3 C36 1.84(2) . ?
P3 C9 1.814(5) . ?
P3 C45 1.82(3) . ?
P4 C29 1.826(5) . ?
P4 C22 1.840(6) . ?
P4 C20 1.817(5) . ?
O5 N2 1.266(6) . ?
O3 N1 1.265(5) . ?
O1 N1 1.262(5) . ?
O4 N2 1.268(6) . ?
N1 O2 1.230(5) . ?
C4 C5 1.384(7) . ?
C4 C3 1.390(7) . ?
C4 C8 1.504(7) . ?
C13 C14 1.390(7) . ?
C13 C12 1.393(7) . ?
C13 C15 1.520(7) . ?
C52 C53 1.397(7) . ?
C52 C51 1.375(7) . ?
C52 C76 1.518(7) . ?
N2 O6 1.229(6) . ?
C78 H78 0.9500 . ?
C78 C79 1.385(7) . ?
C78 C77 1.403(6) . ?
C33 C34 1.395(7) . ?
C33 C32 1.382(8) . ?
C33 C35 1.501(7) . ?
C5 H5 0.9500 . ?
C5 C6 1.394(7) . ?
C14 H14 0.9500 . ?
C14 C9 1.383(7) . ?
C34 H34 0.9500 . ?
C34 C29 1.384(7) . ?
C53 H53 0.9500 . ?
C53 C54 1.361(7) . ?
C6 H6 0.9500 . ?
C6 C7 1.390(7) . ?
C79 H79 0.9500 . ?
C79 C80 1.387(8) . ?
C77 C82 1.398(7) . ?
C84 C89 1.373(7) . ?
C84 C85 1.390(8) . ?
C91 C97 1.378(7) . ?
C91 C92 1.405(7) . ?
C97 H97 0.9500 . ?
C97 C96 1.391(7) . ?
C3 H3 0.9500 . ?
C3 C2 1.396(7) . ?
C82 H82 0.9500 . ?
C82 C81 1.384(7) . ?
C51 H51 0.9500 . ?
C51 C50 1.407(6) . ?
C88 H88 0.9500 . ?
C88 C89 1.400(8) . ?
C88 C87 1.380(11) . ?
C89 H89 0.9500 . ?
C54 H54 0.9500 . ?
C54 C55 1.395(8) . ?
C29 C30 1.395(7) . ?
C8 H8A 0.9800 . ?
C8 H8B 0.9800 . ?
C8 H8C 0.9800 . ?
C7 H7 0.9500 . ?
C7 C2 1.398(7) . ?
C19 H19 0.9500 . ?
C19 C20 1.388(8) . ?
C19 C18 1.376(8) . ?
C21 H21 0.9500 . ?
C21 C98 1.404(8) . ?
C21 C20 1.394(7) . ?
C32 H32 0.9500 . ?
C32 C31 1.372(8) . ?
C31 H31 0.9500 . ?
C31 C30 1.385(7) . ?
C22 C23 1.367(9) . ?
C22 C27 1.408(8) . ?
C98 C16 1.503(8) . ?
C98 C17 1.385(8) . ?
C85 H85 0.9500 . ?
C85 C86 1.399(7) . ?
C70 H70 0.9500 . ?
C70 C75 1.381(8) . ?
C70 C71 1.397(7) . ?
C12 H12 0.9500 . ?
C12 C11 1.389(8) . ?
C10 H10 0.9500 . ?
C10 C9 1.403(6) . ?
C10 C11 1.380(8) . ?
C75 C74 1.406(8) . ?
C50 C55 1.391(8) . ?
C96 H96 0.9500 . ?
C96 C95 1.377(8) . ?
C16 H16A 0.9800 . ?
C16 H16B 0.9800 . ?
C16 H16C 0.9800 . ?
C86 C87 1.383(9) . ?
C86 C90 1.475(10) . ?
C30 H30 0.9500 . ?
C72 H72 0.9500 . ?
C72 C71 1.393(9) . ?
C72 C73 1.369(9) . ?
C93 C94 1.506(8) . ?
C93 C92 1.398(7) . ?
C93 C95 1.398(8) . ?
C94 H94A 0.9800 . ?
C94 H94B 0.9800 . ?
C94 H94C 0.9800 . ?
C83 H83A 0.9800 . ?
C83 H83B 0.9800 . ?
C83 H83C 0.9800 . ?
C83 C81 1.510(7) . ?
C17 H17 0.9500 . ?
C17 C18 1.415(9) . ?
C18 H18 0.9500 . ?
C92 H92 0.9500 . ?
C36 C37 1.41(2) . ?
C36 C46 1.393(19) . ?
C37 H37 0.9500 . ?
C37 C38 1.41(2) . ?
C35 H35A 0.9800 . ?
C35 H35B 0.9800 . ?
C35 H35C 0.9800 . ?
C15 H15A 0.9800 . ?
C15 H15B 0.9800 . ?
C15 H15C 0.9800 . ?
C87 H87 0.9500 . ?
C23 H23 0.9500 . ?
C23 C24 1.388(10) . ?
C71 C02J 1.506(9) . ?
C74 H74 0.9500 . ?
C74 C73 1.401(7) . ?
C80 H80 0.9500 . ?
C80 C81 1.396(7) . ?
C95 H95 0.9500 . ?
C73 H73 0.9500 . ?
C27 H27 0.9500 . ?
C27 C26 1.394(8) . ?
C11 H11 0.9500 . ?
C55 H55 0.9500 . ?
C46 H46 0.9500 . ?
C46 C40 1.37(3) . ?
C24 H24 0.9500 . ?
C24 C25 1.383(11) . ?
C76 H76A 0.9800 . ?
C76 H76B 0.9800 . ?
C76 H76C 0.9800 . ?
C25 H25 0.9500 . ?
C25 C26 1.385(10) . ?
C90 H90A 0.9800 . ?
C90 H90B 0.9800 . ?
C90 H90C 0.9800 . ?
C48 H48 0.9500 . ?
C48 C38 1.384(17) . ?
C48 C40 1.348(16) . ?
C26 C28 1.505(10) . ?
C38 C42 1.45(2) . ?
C02J H02A 0.9800 . ?
C02J H02B 0.9800 . ?
C02J H02C 0.9800 . ?
C28 H28A 0.9800 . ?
C28 H28B 0.9800 . ?
C28 H28C 0.9800 . ?
C42 H42A 0.9800 . ?
C42 H42B 0.9800 . ?
C42 H42C 0.9800 . ?
C40 H40 0.9500 . ?
C45 C41 1.38(3) . ?
C45 C44 1.38(3) . ?
C41 H41 0.9500 . ?
C41 C47 1.46(3) . ?
C47 H47 0.9500 . ?
C47 C49 1.36(2) . ?
C49 H49 0.9500 . ?
C49 C1 1.39(2) . ?
C1 C44 1.37(3) . ?
C1 C43 1.47(3) . ?
C44 H44 0.9500 . ?
C43 H43A 0.9800 . ?
C43 H43B 0.9800 . ?
C43 H43C 0.9800 . ?
C56 H56 0.9500 . ?
C56 C57 1.42(5) . ?
C56 C61 1.50(4) . ?
C57 C58 1.37(4) . ?
C58 H58 0.9500 . ?
C58 C59 1.51(5) . ?
C59 H59 0.9500 . ?
C59 C60 1.40(3) . ?
C60 H60 0.9500 . ?
C60 C61 1.27(5) . ?
C61 C62 1.53(3) . ?
C62 H62A 0.9800 . ?
C62 H62B 0.9800 . ?
C62 H62C 0.9800 . ?
C67 H67 0.9500 . ?
C67 C66 1.3900 . ?
C67 C68 1.3900 . ?
C66 H66 0.9500 . ?
C66 C65 1.3900 . ?
C65 H65 0.9500 . ?
C65 C64 1.3900 . ?
C64 C69 1.3900 . ?
C64 C63 1.530(14) . ?
C69 H69 0.9500 . ?
C69 C68 1.3900 . ?
C63 H63A 0.9800 . ?
C63 H63B 0.9800 . ?
C63 H63C 0.9800 . ?
C62A H62D 0.9800 . ?
C62A H62E 0.9800 . ?
C62A H62F 0.9800 . ?
C62A C61A 1.46(2) . ?
C58A H58A 0.9500 . ?
C58A C57A 1.39(2) . ?
C58A C59A 1.38(2) . ?
C57A C56A 1.37(2) . ?
C56A H56A 0.9500 . ?
C56A C61A 1.39(2) . ?
C61A C60A 1.40(2) . ?
C60A H60A 0.9500 . ?
C60A C59A 1.36(2) . ?
C59A H59A 0.9500 . ?

loop_
_geom_torsion_atom_site_label_1
_geom_torsion_atom_site_label_2
_geom_torsion_atom_site_label_3
_geom_torsion_atom_site_label_4
_geom_torsion
_geom_torsion_site_symmetry_1
_geom_torsion_site_symmetry_2
_geom_torsion_site_symmetry_3
_geom_torsion_site_symmetry_4
_geom_torsion_publ_flag
Cu1 P2 C77 C78 146.7(4) . . . . ?
Cu1 P2 C77 C82 -33.6(4) . . . . ?
Cu1 P2 C84 C89 122.5(5) . . . . ?
Cu1 P2 C84 C85 -54.0(4) . . . . ?
Cu1 P2 C91 C97 124.8(4) . . . . ?
Cu1 P2 C91 C92 -49.4(4) . . . . ?
Cu1 P1 C75 C70 56.5(5) . . . . ?
Cu1 P1 C75 C74 -117.0(4) . . . . ?
Cu1 P1 C50 C51 36.7(4) . . . . ?
Cu1 P1 C50 C55 -147.7(4) . . . . ?
Cu1 P1 C68 C67 5.6(13) . . . . ?
Cu1 P1 C68 C69 -172.2(9) . . . . ?
Cu1 P1 C57A C58A -166.5(14) . . . . ?
Cu1 P1 C57A C56A 12.1(16) . . . . ?
Cu1 O3 N1 O1 4.1(5) . . . . ?
Cu1 O3 N1 O2 -175.9(5) . . . . ?
Cu1 O1 N1 O3 -4.0(5) . . . . ?
Cu1 O1 N1 O2 176.0(6) . . . . ?
Cu2 P3 C2 C3 48.1(4) . . . . ?
Cu2 P3 C2 C7 -127.0(3) . . . . ?
Cu2 P3 C36 C37 55(2) . . . . ?
Cu2 P3 C36 C46 -121(2) . . . . ?
Cu2 P3 C9 C14 32.7(4) . . . . ?
Cu2 P3 C9 C10 -148.9(4) . . . . ?
Cu2 P3 C45 C41 -127(3) . . . . ?
Cu2 P3 C45 C44 59(3) . . . . ?
Cu2 P4 C29 C34 141.6(4) . . . . ?
Cu2 P4 C29 C30 -39.6(5) . . . . ?
Cu2 P4 C22 C23 120.3(6) . . . . ?
Cu2 P4 C22 C27 -54.4(5) . . . . ?
Cu2 P4 C20 C19 147.3(4) . . . . ?
Cu2 P4 C20 C21 -38.7(4) . . . . ?
Cu2 O5 N2 O4 -3.8(5) . . . . ?
Cu2 O5 N2 O6 176.4(5) . . . . ?
Cu2 O4 N2 O5 3.7(4) . . . . ?
Cu2 O4 N2 O6 -176.5(5) . . . . ?
P2 C77 C82 C81 -179.4(4) . . . . ?
P2 C84 C89 C88 -174.9(5) . . . . ?
P2 C84 C85 C86 177.5(4) . . . . ?
P2 C91 C97 C96 -174.3(4) . . . . ?
P2 C91 C92 C93 174.1(4) . . . . ?
P1 C75 C74 C73 172.3(4) . . . . ?
P1 C50 C55 C54 -174.8(4) . . . . ?
P1 C57 C58 C59 -170(5) . . . . ?
P1 C57A C56A C61A 178.9(14) . . . . ?
P3 C36 C37 C38 -179(2) . . . . ?
P3 C36 C46 C40 179(2) . . . . ?
P3 C45 C41 C47 179(3) . . . . ?
P3 C45 C44 C1 -180(3) . . . . ?
P4 C29 C30 C31 -176.0(5) . . . . ?
P4 C22 C23 C24 -172.9(6) . . . . ?
P4 C22 C27 C26 174.4(5) . . . . ?
C4 C5 C6 C7 1.2(7) . . . . ?
C4 C3 C2 P3 -176.4(4) . . . . ?
C4 C3 C2 C7 -1.2(7) . . . . ?
C13 C14 C9 P3 177.3(4) . . . . ?
C13 C14 C9 C10 -1.2(8) . . . . ?
C13 C12 C11 C10 0.1(9) . . . . ?
C52 C53 C54 C55 -1.7(9) . . . . ?
C52 C51 C50 P1 175.2(4) . . . . ?
C52 C51 C50 C55 -0.7(7) . . . . ?
C78 C79 C80 C81 1.0(9) . . . . ?
C78 C77 C82 C81 0.3(7) . . . . ?
C33 C34 C29 P4 176.8(4) . . . . ?
C33 C34 C29 C30 -2.0(8) . . . . ?
C33 C32 C31 C30 -1.2(10) . . . . ?
C5 C4 C3 C2 1.4(7) . . . . ?
C5 C6 C7 C2 -1.0(7) . . . . ?
C14 C13 C12 C11 -0.9(8) . . . . ?
C34 C33 C32 C31 2.1(8) . . . . ?
C34 C29 C30 C31 2.9(9) . . . . ?
C53 C52 C51 C50 -0.5(7) . . . . ?
C53 C54 C55 C50 0.5(9) . . . . ?
C6 C7 C2 P3 176.1(4) . . . . ?
C6 C7 C2 C3 1.0(7) . . . . ?
C79 C78 C77 P2 179.7(4) . . . . ?
C79 C78 C77 C82 0.0(7) . . . . ?
C79 C80 C81 C82 -0.7(8) . . . . ?
C79 C80 C81 C83 178.1(6) . . . . ?
C77 P2 C84 C89 -115.0(5) . . . . ?
C77 P2 C84 C85 68.5(4) . . . . ?
C77 P2 C91 C97 -0.8(4) . . . . ?
C77 P2 C91 C92 -174.9(4) . . . . ?
C77 C78 C79 C80 -0.6(8) . . . . ?
C77 C82 C81 C83 -178.8(5) . . . . ?
C77 C82 C81 C80 0.0(8) . . . . ?
C84 P2 C77 C78 26.2(5) . . . . ?
C84 P2 C77 C82 -154.0(4) . . . . ?
C84 P2 C91 C97 -110.0(4) . . . . ?
C84 P2 C91 C92 75.9(4) . . . . ?
C84 C85 C86 C87 -2.2(8) . . . . ?
C84 C85 C86 C90 177.0(6) . . . . ?
C91 P2 C77 C78 -85.7(4) . . . . ?
C91 P2 C77 C82 94.1(4) . . . . ?
C91 P2 C84 C89 -6.4(5) . . . . ?
C91 P2 C84 C85 177.1(4) . . . . ?
C91 C97 C96 C95 0.8(7) . . . . ?
C97 C91 C92 C93 -0.3(7) . . . . ?
C97 C96 C95 C93 -0.9(8) . . . . ?
C3 C4 C5 C6 -1.3(7) . . . . ?
C51 C52 C53 C54 1.7(8) . . . . ?
C51 C50 C55 C54 0.7(8) . . . . ?
C89 C84 C85 C86 0.8(8) . . . . ?
C89 C88 C87 C86 0.7(10) . . . . ?
C29 P4 C22 C23 -8.7(7) . . . . ?
C29 P4 C22 C27 176.7(5) . . . . ?
C29 P4 C20 C19 -85.4(5) . . . . ?
C29 P4 C20 C21 88.7(4) . . . . ?
C8 C4 C5 C6 -177.7(5) . . . . ?
C8 C4 C3 C2 177.7(5) . . . . ?
C21 C98 C17 C18 -1.0(7) . . . . ?
C32 C33 C34 C29 -0.5(8) . . . . ?
C32 C31 C30 C29 -1.3(10) . . . . ?
C22 P4 C29 C34 -92.5(5) . . . . ?
C22 P4 C29 C30 86.3(5) . . . . ?
C22 P4 C20 C19 23.5(5) . . . . ?
C22 P4 C20 C21 -162.5(4) . . . . ?
C22 C23 C24 C25 -2.1(13) . . . . ?
C22 C27 C26 C25 -0.1(10) . . . . ?
C22 C27 C26 C28 -179.1(7) . . . . ?
C98 C21 C20 P4 -174.4(4) . . . . ?
C98 C21 C20 C19 -0.1(7) . . . . ?
C98 C17 C18 C19 -0.3(8) . . . . ?
C85 C84 C89 C88 1.5(8) . . . . ?
C85 C86 C87 C88 1.5(9) . . . . ?
C70 C75 C74 C73 -1.2(8) . . . . ?
C12 C13 C14 C9 1.4(8) . . . . ?
C75 P1 C50 C51 160.4(4) . . . . ?
C75 P1 C50 C55 -23.9(5) . . . . ?
C75 P1 C68 C67 -121.5(9) . . . . ?
C75 P1 C68 C69 60.7(14) . . . . ?
C75 P1 C57A C58A 59.5(18) . . . . ?
C75 P1 C57A C56A -121.9(12) . . . . ?
C75 C70 C71 C72 0.7(8) . . . . ?
C75 C70 C71 C02J -179.7(6) . . . . ?
C75 C74 C73 C72 -0.5(9) . . . . ?
C50 P1 C75 C70 -64.0(5) . . . . ?
C50 P1 C75 C74 122.4(5) . . . . ?
C50 P1 C68 C67 124.8(9) . . . . ?
C50 P1 C68 C69 -53.0(14) . . . . ?
C50 P1 C57A C58A -48.6(18) . . . . ?
C50 P1 C57A C56A 130.1(12) . . . . ?
C2 P3 C36 C37 -179(2) . . . . ?
C2 P3 C36 C46 6(3) . . . . ?
C2 P3 C9 C14 -94.3(4) . . . . ?
C2 P3 C9 C10 84.1(4) . . . . ?
C2 P3 C45 C41 2(4) . . . . ?
C2 P3 C45 C44 -172(3) . . . . ?
C16 C98 C17 C18 -179.8(5) . . . . ?
C20 P4 C29 C34 17.7(5) . . . . ?
C20 P4 C29 C30 -163.5(5) . . . . ?
C20 P4 C22 C23 -116.1(6) . . . . ?
C20 P4 C22 C27 69.2(5) . . . . ?
C20 C19 C18 C17 1.4(8) . . . . ?
C20 C21 C98 C16 -180.0(5) . . . . ?
C20 C21 C98 C17 1.2(7) . . . . ?
C94 C93 C92 C91 -177.0(5) . . . . ?
C94 C93 C95 C96 177.6(5) . . . . ?
C18 C19 C20 P4 172.7(4) . . . . ?
C18 C19 C20 C21 -1.2(8) . . . . ?
C92 C91 C97 C96 -0.3(7) . . . . ?
C92 C93 C95 C96 0.4(7) . . . . ?
C36 P3 C2 C3 -78.0(11) . . . . ?
C36 P3 C2 C7 107.0(11) . . . . ?
C36 P3 C9 C14 160.6(7) . . . . ?
C36 P3 C9 C10 -21.1(7) . . . . ?
C36 C37 C38 C48 0(3) . . . . ?
C36 C37 C38 C42 -177(3) . . . . ?
C36 C46 C40 C48 -3(4) . . . . ?
C37 C36 C46 C40 4(4) . . . . ?
C35 C33 C34 C29 178.1(5) . . . . ?
C35 C33 C32 C31 -176.5(6) . . . . ?
C9 P3 C2 C3 174.0(4) . . . . ?
C9 P3 C2 C7 -1.1(4) . . . . ?
C9 P3 C36 C37 -72(2) . . . . ?
C9 P3 C36 C46 112(3) . . . . ?
C9 P3 C45 C41 112(3) . . . . ?
C9 P3 C45 C44 -63(3) . . . . ?
C9 C10 C11 C12 0.2(8) . . . . ?
C15 C13 C14 C9 -179.5(5) . . . . ?
C15 C13 C12 C11 -179.9(6) . . . . ?
C87 C88 C89 C84 -2.3(10) . . . . ?
C23 C22 C27 C26 -0.5(10) . . . . ?
C23 C24 C25 C26 1.5(13) . . . . ?
C71 C70 C75 P1 -172.7(4) . . . . ?
C71 C70 C75 C74 1.1(8) . . . . ?
C71 C72 C73 C74 2.4(9) . . . . ?
C95 C93 C92 C91 0.2(7) . . . . ?
C73 C72 C71 C70 -2.4(8) . . . . ?
C73 C72 C71 C02J 177.9(6) . . . . ?
C27 C22 C23 C24 1.6(11) . . . . ?
C11 C10 C9 P3 -178.1(4) . . . . ?
C11 C10 C9 C14 0.3(7) . . . . ?
C46 C36 C37 C38 -3(4) . . . . ?
C24 C25 C26 C27 -0.4(11) . . . . ?
C24 C25 C26 C28 178.6(8) . . . . ?
C76 C52 C53 C54 -177.6(5) . . . . ?
C76 C52 C51 C50 178.8(5) . . . . ?
C90 C86 C87 C88 -177.8(6) . . . . ?
C38 C48 C40 C46 1(3) . . . . ?
C40 C48 C38 C37 1(3) . . . . ?
C40 C48 C38 C42 178(3) . . . . ?
C45 P3 C2 C3 -76.3(15) . . . . ?
C45 P3 C2 C7 108.7(15) . . . . ?
C45 P3 C9 C14 150.1(9) . . . . ?
C45 P3 C9 C10 -31.6(9) . . . . ?
C45 C41 C47 C49 4(5) . . . . ?
C41 C45 C44 C1 6(6) . . . . ?
C41 C47 C49 C1 -1(4) . . . . ?
C47 C49 C1 C44 0(4) . . . . ?
C47 C49 C1 C43 -179(3) . . . . ?
C49 C1 C44 C45 -3(5) . . . . ?
C44 C45 C41 C47 -7(6) . . . . ?
C43 C1 C44 C45 177(4) . . . . ?
C56 C57 C58 C59 7(5) . . . . ?
C57 P1 C75 C70 -179(2) . . . . ?
C57 P1 C75 C74 8(2) . . . . ?
C57 P1 C50 C51 -87(2) . . . . ?
C57 P1 C50 C55 89(2) . . . . ?
C57 C56 C61 C60 -8(5) . . . . ?
C57 C56 C61 C62 178(4) . . . . ?
C57 C58 C59 C60 -5(5) . . . . ?
C58 C59 C60 C61 -4(6) . . . . ?
C59 C60 C61 C56 11(6) . . . . ?
C59 C60 C61 C62 -177(5) . . . . ?
C61 C56 C57 P1 176(5) . . . . ?
C61 C56 C57 C58 0(6) . . . . ?
C67 C66 C65 C64 0.0 . . . . ?
C66 C67 C68 P1 -177.8(19) . . . . ?
C66 C67 C68 C69 0.0 . . . . ?
C66 C65 C64 C69 0.0 . . . . ?
C66 C65 C64 C63 -175.9(15) . . . . ?
C65 C64 C69 C68 0.0 . . . . ?
C64 C69 C68 P1 177.8(19) . . . . ?
C64 C69 C68 C67 0.0 . . . . ?
C68 P1 C75 C70 -177.7(8) . . . . ?
C68 P1 C75 C74 8.7(9) . . . . ?
C68 P1 C50 C51 -84.4(8) . . . . ?
C68 P1 C50 C55 91.3(9) . . . . ?
C68 C67 C66 C65 0.0 . . . . ?
C63 C64 C69 C68 176.1(15) . . . . ?
C62A C61A C60A C59A 177.3(17) . . . . ?
C58A C57A C56A C61A -2(3) . . . . ?
C57A P1 C75 C70 -163.6(7) . . . . ?
C57A P1 C75 C74 22.9(8) . . . . ?
C57A P1 C50 C51 -93.6(7) . . . . ?
C57A P1 C50 C55 82.1(8) . . . . ?
C57A C58A C59A C60A -5(3) . . . . ?
C57A C56A C61A C62A -178.4(15) . . . . ?
C57A C56A C61A C60A 1(2) . . . . ?
C56A C61A C60A C59A -2(3) . . . . ?
C61A C60A C59A C58A 5(3) . . . . ?
C59A C58A C57A P1 -177.3(16) . . . . ?
C59A C58A C57A C56A 4(3) . . . . ?

loop_
_twin_individual_id
_twin_individual_mass_fraction_refined
1 0.944(13)
2 0.056(13)
